data_1545455
loop_
_publ_author_name
'Prasad, Ch Durga'
'Sattar, Moh'
'Kumar, Sangit'

_publ_section_title
;
 Transition-Metal-Free Selective Oxidative C(sp(3))-S/Se Coupling of
 Oxindoles, Tetralone, and Arylacetamides: Synthesis of Unsymmetrical
 Organochalcogenides.
;
_journal_issue 4
_journal_name_full 'Organic letters'
_journal_page_first 774
_journal_page_last 777
_journal_paper_doi 10.1021/acs.orglett.6b03735
_journal_volume 19
_journal_year 2017
_chemical_formula_moiety 'C15  H13  N1  O3  S1'
_chemical_formula_sum 'C15 H13 N O3 S'
_chemical_formula_weight 287.32
_chemical_name_systematic
;
 ?
;
_space_group_IT_number 14
_symmetry_cell_setting monoclinic
_symmetry_Int_Tables_number 14
_symmetry_space_group_name_Hall '-P 2ybc'
_symmetry_space_group_name_H-M 'P 1 21/c 1'
_atom_sites_solution_hydrogens geom
_audit_conform_dict_location ftp://ftp.iucr.org/pub/cif_core.dic
_audit_conform_dict_name cif_core.dic
_audit_conform_dict_version 2.4.3
_audit_creation_date 2015-12-01T09:41:05-00:00
_audit_creation_method 'WinGX routine CIF_UPDATE'
_cell_angle_alpha 90
_cell_angle_beta 113.961(2)
_cell_angle_gamma 90
_cell_formula_units_Z 4
_cell_length_a 12.6933(4)
_cell_length_b 7.6526(2)
_cell_length_c 15.0369(5)
_cell_measurement_reflns_used 36
_cell_measurement_temperature 296(2)
_cell_measurement_theta_max 28.71
_cell_measurement_theta_min 4.82
_cell_measurement_wavelength 0.71073
_cell_volume 1334.76(7)
_computing_cell_refinement 'Bruker SAINT'
_computing_data_collection 'Bruker APEX2'
_computing_data_reduction 'Bruker SAINT'
_computing_molecular_graphics 'Ortep for Windows (Farrugia, 2012)'
_computing_publication_material 'WinGX publication routines (Farrugia, 2012)'
_computing_structure_refinement 'SHELXL-2014 (Sheldrick, 2014)'
_computing_structure_solution 'SHELXS-97 (Sheldrick 2008)'
_diffrn_ambient_temperature 296(2)
_diffrn_measured_fraction_theta_full 0.981
_diffrn_measured_fraction_theta_max 0.975
_diffrn_measurement_device_type 'Bruker APEX-II CCD'
_diffrn_measurement_method '\f and \w scans'
_diffrn_radiation_probe x-ray
_diffrn_radiation_type MoK\a
_diffrn_radiation_wavelength 0.71073
_diffrn_reflns_av_R_equivalents 0.0349
_diffrn_reflns_Laue_measured_fraction_full 0.981
_diffrn_reflns_Laue_measured_fraction_max 0.975
_diffrn_reflns_limit_h_max 16
_diffrn_reflns_limit_h_min -16
_diffrn_reflns_limit_k_max 9
_diffrn_reflns_limit_k_min -10
_diffrn_reflns_limit_l_max 20
_diffrn_reflns_limit_l_min -15
_diffrn_reflns_number 10584
_diffrn_reflns_point_group_measured_fraction_full 0.981
_diffrn_reflns_point_group_measured_fraction_max 0.975
_diffrn_reflns_theta_full 25.242
_diffrn_reflns_theta_max 28.273
_diffrn_reflns_theta_min 4.819
_exptl_absorpt_coefficient_mu 0.249
_exptl_absorpt_correction_type none
_exptl_crystal_colour COLOURLESS
_exptl_crystal_density_diffrn 1.43
_exptl_crystal_density_method 'not measured'
_exptl_crystal_description PLATE
_exptl_crystal_F_000 600
_exptl_crystal_size_max 0.5
_exptl_crystal_size_mid 0.4
_exptl_crystal_size_min 0.1
_refine_diff_density_max 0.366
_refine_diff_density_min -0.378
_refine_diff_density_rms 0.054
_refine_ls_extinction_method none
_refine_ls_goodness_of_fit_ref 1.049
_refine_ls_hydrogen_treatment constr
_refine_ls_matrix_type full
_refine_ls_number_constraints 0
_refine_ls_number_parameters 182
_refine_ls_number_reflns 3224
_refine_ls_number_restraints 0
_refine_ls_restrained_S_all 1.049
_refine_ls_R_factor_all 0.0468
_refine_ls_R_factor_gt 0.0381
_refine_ls_shift/su_max 0
_refine_ls_shift/su_mean 0
_refine_ls_structure_factor_coef Fsqd
_refine_ls_weighting_details 'w=1/[\s^2^(Fo^2^)+(0.0487P)^2^+0.5804P] where P=(Fo^2^+2Fc^2^)/3'
_refine_ls_weighting_scheme calc
_refine_ls_wR_factor_gt 0.0963
_refine_ls_wR_factor_ref 0.1029
_reflns_number_gt 2706
_reflns_number_total 3224
_reflns_threshold_expression 'I > 2\s(I)'
_cod_data_source_file ol6b03735_si_002.cif
_cod_data_source_block dp767
_cod_original_sg_symbol_H-M 'P 21/c'
_cod_database_code 1545455

loop_
_symmetry_equiv_pos_as_xyz
'x, y, z'
'-x, y+1/2, -z+1/2'
'-x, -y, -z'
'x, -y-1/2, z-1/2'

loop_
_atom_site_label
_atom_site_type_symbol
_atom_site_fract_x
_atom_site_fract_y
_atom_site_fract_z
_atom_site_U_iso_or_equiv
_atom_site_adp_type
_atom_site_occupancy
_atom_site_calc_flag
S1 S 0.24366(3) 0.39348(5) 0.36327(3) 0.01929(12) Uani 1 d
O3 O 0.30732(10) 0.55501(15) 0.38376(9) 0.0267(3) Uani 1 d
O1 O 0.00093(10) 0.55719(14) 0.22320(7) 0.0227(2) Uani 1 d
O2 O 0.20785(10) 0.31776(15) 0.26800(8) 0.0256(3) Uani 1 d
N1 N 0.04693(11) 0.71460(17) 0.36454(9) 0.0214(3) Uani 1 d
H6 H 0.0195 0.8144 0.3395 0.026 Uiso 1 calc
C6 C 0.16555(15) 0.7282(2) 0.63548(12) 0.0292(4) Uani 1 d
H4 H 0.1774 0.8014 0.688 0.035 Uiso 1 calc
C5 C 0.20126(15) 0.5560(2) 0.65230(12) 0.0290(4) Uani 1 d
H3 H 0.2346 0.5144 0.7158 0.035 Uiso 1 calc
C4 C 0.18798(14) 0.4439(2) 0.57529(12) 0.0242(3) Uani 1 d
H2 H 0.2122 0.3282 0.5867 0.029 Uiso 1 calc
C3 C 0.13791(13) 0.5092(2) 0.48147(11) 0.0192(3) Uani 1 d
C2 C 0.11391(13) 0.42776(19) 0.38417(11) 0.0184(3) Uani 1 d
H1 H 0.0689 0.32 0.3746 0.022 Uiso 1 calc
C9 C 0.32081(13) 0.23746(19) 0.45093(11) 0.0191(3) Uani 1 d
C14 C 0.41777(14) 0.2869(2) 0.53246(11) 0.0239(3) Uani 1 d
H10 H 0.4436 0.402 0.5402 0.029 Uiso 1 calc
C13 C 0.47505(14) 0.1621(2) 0.60180(11) 0.0268(4) Uani 1 d
H9 H 0.5407 0.1937 0.6559 0.032 Uiso 1 calc
C12 C 0.43631(14) -0.0093(2) 0.59208(12) 0.0260(4) Uani 1 d
C15 C 0.49335(18) -0.1417(3) 0.67112(15) 0.0413(5) Uani 1 d
H12 H 0.5755 -0.1348 0.6922 0.062 Uiso 1 calc
H11 H 0.4675 -0.2568 0.6464 0.062 Uiso 1 calc
H13 H 0.4734 -0.1182 0.7251 0.062 Uiso 1 calc
C1 C 0.04549(13) 0.57121(19) 0.31213(11) 0.0199(3) Uani 1 d
C8 C 0.09886(13) 0.6816(2) 0.46542(11) 0.0202(3) Uani 1 d
C7 C 0.11197(14) 0.7943(2) 0.54082(12) 0.0264(3) Uani 1 d
H5 H 0.0863 0.9092 0.5292 0.032 Uiso 1 calc
C10 C 0.28267(13) 0.0650(2) 0.43739(12) 0.0226(3) Uani 1 d
H7 H 0.2189 0.0326 0.3819 0.027 Uiso 1 calc
C11 C 0.34121(14) -0.0572(2) 0.50798(12) 0.0261(3) Uani 1 d
H8 H 0.3169 -0.173 0.4993 0.031 Uiso 1 calc

loop_
_atom_site_aniso_label
_atom_site_aniso_U_11
_atom_site_aniso_U_22
_atom_site_aniso_U_33
_atom_site_aniso_U_23
_atom_site_aniso_U_13
_atom_site_aniso_U_12
S1 0.01793(19) 0.01811(19) 0.0205(2) 0.00004(13) 0.00640(14) -0.00033(13)
O3 0.0243(6) 0.0212(6) 0.0343(6) 0.0008(5) 0.0115(5) -0.0048(5)
O1 0.0218(6) 0.0213(5) 0.0199(5) 0.0008(4) 0.0033(4) 0.0010(4)
O2 0.0272(6) 0.0288(6) 0.0196(5) -0.0009(4) 0.0082(5) 0.0026(5)
N1 0.0219(7) 0.0160(6) 0.0223(6) 0.0008(5) 0.0050(5) 0.0023(5)
C6 0.0246(8) 0.0394(10) 0.0256(8) -0.0084(7) 0.0123(7) -0.0022(7)
C5 0.0256(8) 0.0407(10) 0.0219(8) 0.0012(7) 0.0109(7) -0.0003(7)
C4 0.0220(8) 0.0263(8) 0.0247(8) 0.0042(6) 0.0098(6) 0.0014(6)
C3 0.0165(7) 0.0206(7) 0.0215(7) -0.0009(6) 0.0087(6) -0.0020(6)
C2 0.0158(7) 0.0166(7) 0.0201(7) 0.0013(5) 0.0046(6) -0.0010(5)
C9 0.0169(7) 0.0197(7) 0.0204(7) -0.0006(5) 0.0070(6) 0.0016(6)
C14 0.0220(8) 0.0246(8) 0.0230(7) -0.0062(6) 0.0068(6) -0.0020(6)
C13 0.0209(8) 0.0363(9) 0.0195(7) -0.0031(6) 0.0044(6) 0.0040(7)
C12 0.0225(8) 0.0337(9) 0.0242(8) 0.0071(6) 0.0119(6) 0.0076(7)
C15 0.0356(11) 0.0526(12) 0.0364(10) 0.0213(9) 0.0154(8) 0.0141(9)
C1 0.0152(7) 0.0184(7) 0.0237(7) 0.0020(6) 0.0054(6) -0.0009(5)
C8 0.0158(7) 0.0220(7) 0.0222(7) -0.0001(6) 0.0070(6) -0.0007(6)
C7 0.0231(8) 0.0255(8) 0.0312(8) -0.0048(7) 0.0117(7) 0.0012(6)
C10 0.0177(7) 0.0224(8) 0.0246(7) -0.0025(6) 0.0055(6) -0.0012(6)
C11 0.0219(8) 0.0235(8) 0.0343(9) 0.0036(6) 0.0129(7) 0.0009(6)

loop_
_atom_type_symbol
_atom_type_description
_atom_type_scat_dispersion_real
_atom_type_scat_dispersion_imag
_atom_type_scat_source
C C 0.0033 0.0016 'International Tables Vol C Tables 4.2.6.8 and 6.1.1.4'
H H 0 0 'International Tables Vol C Tables 4.2.6.8 and 6.1.1.4'
N N 0.0061 0.0033 'International Tables Vol C Tables 4.2.6.8 and 6.1.1.4'
O O 0.0106 0.006 'International Tables Vol C Tables 4.2.6.8 and 6.1.1.4'
S S 0.1246 0.1234 'International Tables Vol C Tables 4.2.6.8 and 6.1.1.4'

loop_
_geom_angle_atom_site_label_1
_geom_angle_atom_site_label_2
_geom_angle_atom_site_label_3
_geom_angle
O2 S1 O3 118.83(7)
O2 S1 C9 109.20(7)
O3 S1 C9 109.28(7)
O2 S1 C2 106.78(7)
O3 S1 C2 107.96(7)
C9 S1 C2 103.71(7)
C1 N1 C8 111.89(12)
C1 N1 H6 124.1
C8 N1 H6 124.1
C5 C6 C7 121.21(16)
C5 C6 H4 119.4
C7 C6 H4 119.4
C6 C5 C4 120.93(16)
C6 C5 H3 119.5
C4 C5 H3 119.5
C3 C4 C5 118.33(15)
C3 C4 H2 120.8
C5 C4 H2 120.8
C4 C3 C8 120.09(14)
C4 C3 C2 132.08(14)
C8 C3 C2 107.83(13)
C3 C2 C1 102.88(12)
C3 C2 S1 112.87(10)
C1 C2 S1 105.86(10)
C3 C2 H1 111.6
C1 C2 H1 111.6
S1 C2 H1 111.6
C14 C9 C10 121.17(14)
C14 C9 S1 120.09(12)
C10 C9 S1 118.74(11)
C13 C14 C9 118.85(15)
C13 C14 H10 120.6
C9 C14 H10 120.6
C14 C13 C12 121.21(15)
C14 C13 H9 119.4
C12 C13 H9 119.4
C13 C12 C11 118.86(15)
C13 C12 C15 121.14(16)
C11 C12 C15 119.98(17)
C12 C15 H12 109.5
C12 C15 H11 109.5
H12 C15 H11 109.5
C12 C15 H13 109.5
H12 C15 H13 109.5
H11 C15 H13 109.5
O1 C1 N1 126.85(14)
O1 C1 C2 125.69(14)
N1 C1 C2 107.43(12)
C7 C8 C3 122.21(15)
C7 C8 N1 128.30(14)
C3 C8 N1 109.49(13)
C8 C7 C6 117.17(16)
C8 C7 H5 121.4
C6 C7 H5 121.4
C11 C10 C9 118.85(14)
C11 C10 H7 120.6
C9 C10 H7 120.6
C10 C11 C12 120.96(16)
C10 C11 H8 119.5
C12 C11 H8 119.5

loop_
_geom_bond_atom_site_label_1
_geom_bond_atom_site_label_2
_geom_bond_distance
S1 O2 1.4373(11)
S1 O3 1.4400(12)
S1 C9 1.7531(15)
S1 C2 1.8167(16)
O1 C1 1.2269(18)
N1 C1 1.3468(19)
N1 C8 1.4097(19)
N1 H6 0.86
C6 C5 1.383(3)
C6 C7 1.399(2)
C6 H4 0.93
C5 C4 1.395(2)
C5 H3 0.93
C4 C3 1.384(2)
C4 H2 0.93
C3 C8 1.395(2)
C3 C2 1.503(2)
C2 C1 1.539(2)
C2 H1 0.98
C9 C14 1.391(2)
C9 C10 1.392(2)
C14 C13 1.383(2)
C14 H10 0.93
C13 C12 1.388(3)
C13 H9 0.93
C12 C11 1.397(2)
C12 C15 1.505(2)
C15 H12 0.96
C15 H11 0.96
C15 H13 0.96
C8 C7 1.380(2)
C7 H5 0.93
C10 C11 1.383(2)
C10 H7 0.93
C11 H8 0.93

loop_
_geom_hbond_atom_site_label_D
_geom_hbond_atom_site_label_H
_geom_hbond_atom_site_label_A
_geom_hbond_distance_DH
_geom_hbond_distance_HA
_geom_hbond_distance_DA
_geom_hbond_angle_DHA
_geom_hbond_site_symmetry_A
C10 H7 O1 0.93 2.6 3.4253(19) 148.8 2_545
C2 H1 O1 0.98 2.44 3.2957(18) 146.2 2_545
N1 H6 O1 0.86 2.05 2.8865(17) 163.4 2
C10 H7 O1 0.93 2.6 3.4253(19) 148.8 2_545
C2 H1 O1 0.98 2.44 3.2957(18) 146.2 2_545
N1 H6 O1 0.86 2.05 2.8865(17) 163.4 2
C10 H7 O1 0.93 2.6 3.4253(19) 148.8 2_545
C2 H1 O1 0.98 2.44 3.2957(18) 146.2 2_545
N1 H6 O1 0.86 2.05 2.8865(17) 163.4 2
C10 H7 O1 0.93 2.6 3.4253(19) 148.8 2_545
C2 H1 O1 0.98 2.44 3.2957(18) 146.2 2_545
N1 H6 O1 0.86 2.05 2.8865(17) 163.4 2
N1 H6 O2 0.86 2.67 3.1336(17) 114.8 2
N1 H6 O1 0.86 2.05 2.8865(17) 163.4 2
C2 H1 O1 0.98 2.44 3.2957(18) 146.2 2_545
C10 H7 O1 0.93 2.6 3.4253(19) 148.8 2_545
N1 H6 O1 0.86 2.05 2.8865(17) 163.4 2
C2 H1 O1 0.98 2.44 3.2957(18) 146.2 2_545
C10 H7 O1 0.93 2.6 3.4253(19) 148.8 2_545
N1 H6 O1 0.86 2.05 2.8865(17) 163.4 2
C2 H1 O1 0.98 2.44 3.2957(18) 146.2 2_545
C10 H7 O1 0.93 2.6 3.4253(19) 148.8 2_545
N1 H6 O1 0.86 2.05 2.8865(17) 163.4 2
C2 H1 O1 0.98 2.44 3.2957(18) 146.2 2_545
C10 H7 O1 0.93 2.6 3.4253(19) 148.8 2_545

loop_
_geom_torsion_atom_site_label_1
_geom_torsion_atom_site_label_2
_geom_torsion_atom_site_label_3
_geom_torsion_atom_site_label_4
_geom_torsion
C7 C6 C5 C4 1.9(3)
C6 C5 C4 C3 -0.1(3)
C5 C4 C3 C8 -2.0(2)
C5 C4 C3 C2 178.18(16)
C4 C3 C2 C1 174.23(16)
C8 C3 C2 C1 -5.63(16)
C4 C3 C2 S1 -72.2(2)
C8 C3 C2 S1 107.99(12)
O2 S1 C2 C3 -179.29(10)
O3 S1 C2 C3 -50.45(12)
C9 S1 C2 C3 65.43(12)
O2 S1 C2 C1 -67.49(11)
O3 S1 C2 C1 61.35(11)
C9 S1 C2 C1 177.22(10)
O2 S1 C9 C14 140.63(13)
O3 S1 C9 C14 9.12(16)
C2 S1 C9 C14 -105.82(14)
O2 S1 C9 C10 -39.76(15)
O3 S1 C9 C10 -171.27(13)
C2 S1 C9 C10 73.79(14)
C10 C9 C14 C13 -1.4(2)
S1 C9 C14 C13 178.18(12)
C9 C14 C13 C12 -1.1(3)
C14 C13 C12 C11 3.4(3)
C14 C13 C12 C15 -175.34(16)
C8 N1 C1 O1 175.95(15)
C8 N1 C1 C2 -5.89(17)
C3 C2 C1 O1 -174.86(15)
S1 C2 C1 O1 66.50(17)
C3 C2 C1 N1 6.96(16)
S1 C2 C1 N1 -111.69(12)
C4 C3 C8 C7 2.4(2)
C2 C3 C8 C7 -177.69(14)
C4 C3 C8 N1 -177.34(14)
C2 C3 C8 N1 2.54(17)
C1 N1 C8 C7 -177.50(16)
C1 N1 C8 C3 2.25(18)
C3 C8 C7 C6 -0.7(2)
N1 C8 C7 C6 179.05(16)
C5 C6 C7 C8 -1.5(3)
C14 C9 C10 C11 1.7(2)
S1 C9 C10 C11 -177.95(12)
C9 C10 C11 C12 0.7(3)
C13 C12 C11 C10 -3.1(3)
C15 C12 C11 C10 175.60(16)
